data_4324254
loop_
_publ_author_name
'Wentong Chen'
'Mohamed E. El-Khouly'
'Shunichi Fukuzumi'

_publ_section_title
;
 Saddle Distortion of a Sterically Unhindered Porphyrin Ring in a Copper
 Porphyrin with Electron-Donating Substituents
;
_journal_name_full 'Inorganic Chemistry'
_journal_page_first 671
_journal_page_last 678
_journal_paper_doi 10.1021/ic102208y
_journal_volume 50
_journal_year 2011
_chemical_formula_moiety 'C48 H36 Cu N4 O4'
_chemical_formula_sum 'C48 H36 Cu N4 O4'
_chemical_formula_weight 796.36
_chemical_name_common CuTMeOPP
_chemical_name_systematic CuTMeOPP
_space_group_IT_number 33
_symmetry_cell_setting orthorhombic
_symmetry_space_group_name_Hall 'P 2c -2n'
_symmetry_space_group_name_H-M 'P n a 21'
_atom_sites_solution_hydrogens geom
_atom_sites_solution_primary direct
_atom_sites_solution_secondary difmap
_audit_creation_method SHELXL-97
_cell_angle_alpha 90.00
_cell_angle_beta 90.00
_cell_angle_gamma 90.00
_cell_formula_units_Z 4
_cell_length_a 16.972(4)
_cell_length_b 14.247(4)
_cell_length_c 15.643(3)
_cell_measurement_reflns_used 7183
_cell_measurement_temperature 123.15
_cell_measurement_theta_max 27.4835
_cell_measurement_theta_min 3.0817
_cell_volume 3782.5(16)
_computing_cell_refinement 'CrystalClear (Rigaku Corp., 2002)'
_computing_data_collection 'CrystalClear (Rigaku Corp., 2002)'
_computing_data_reduction 'CrystalClear (Rigaku Corp., 2002)'
_computing_publication_material 'Siemens SHELXTL^TM^ 5'
_computing_structure_refinement 'Siemens SHELXTL^TM^ 5'
_computing_structure_solution 'Siemens SHELXTL^TM^ 5'
_diffrn_ambient_temperature 123.15
_diffrn_measured_fraction_theta_full 0.961
_diffrn_measured_fraction_theta_max 0.961
_diffrn_measurement_device_type 'Rigaku Mercury CCD'
_diffrn_measurement_method \w
_diffrn_radiation_monochromator graphite
_diffrn_radiation_source 'rotating-anode generator'
_diffrn_radiation_type MoK\a
_diffrn_radiation_wavelength 0.71073
_diffrn_reflns_av_R_equivalents 0.0950
_diffrn_reflns_av_sigmaI/netI 0.1060
_diffrn_reflns_limit_h_max 20
_diffrn_reflns_limit_h_min -17
_diffrn_reflns_limit_k_max 16
_diffrn_reflns_limit_k_min -16
_diffrn_reflns_limit_l_max 14
_diffrn_reflns_limit_l_min -18
_diffrn_reflns_number 23641
_diffrn_reflns_theta_full 25.03
_diffrn_reflns_theta_max 25.03
_diffrn_reflns_theta_min 3.08
_exptl_absorpt_coefficient_mu 0.631
_exptl_absorpt_correction_T_max 0.960
_exptl_absorpt_correction_T_min 0.943
_exptl_absorpt_correction_type multi-scan
_exptl_absorpt_process_details 'Sphere (Rigaku CrystalClear)'
_exptl_crystal_colour 'dark red'
_exptl_crystal_density_diffrn 1.398
_exptl_crystal_description Block
_exptl_crystal_F_000 1652
_exptl_crystal_size_max 0.10
_exptl_crystal_size_mid 0.08
_exptl_crystal_size_min 0.07
_refine_diff_density_max 0.889
_refine_diff_density_min -0.358
_refine_diff_density_rms 0.075
_refine_ls_abs_structure_details 'Flack H D (1983), Acta Cryst. A39, 876-881'
_refine_ls_abs_structure_Flack 0.00(3)
_refine_ls_extinction_coef 0
_refine_ls_extinction_method none
_refine_ls_goodness_of_fit_ref 1.007
_refine_ls_hydrogen_treatment constr
_refine_ls_matrix_type full
_refine_ls_number_parameters 515
_refine_ls_number_reflns 5567
_refine_ls_number_restraints 1
_refine_ls_restrained_S_all 1.007
_refine_ls_R_factor_all 0.0956
_refine_ls_R_factor_gt 0.0673
_refine_ls_shift/su_max 0.001
_refine_ls_shift/su_mean 0.000
_refine_ls_structure_factor_coef Fsqd
_refine_ls_weighting_details 'calc w=1/[\s^2^(Fo^2^)+(0.0758P)^2^+0.0000P] where P=(Fo^2^+2Fc^2^)/3'
_refine_ls_weighting_scheme calc
_refine_ls_wR_factor_gt 0.1455
_refine_ls_wR_factor_ref 0.1620
_reflns_number_gt 4047
_reflns_number_total 5567
_reflns_threshold_expression >2sigma(I)
_cod_data_source_file ic102208y_si_002.cif
_cod_data_source_block 1
_cod_database_code 4324254

loop_
_symmetry_equiv_pos_as_xyz
'x, y, z'
'-x, -y, z+1/2'
'-x+1/2, y+1/2, z+1/2'
'x+1/2, -y+1/2, z'

loop_
_atom_site_label
_atom_site_type_symbol
_atom_site_fract_x
_atom_site_fract_y
_atom_site_fract_z
_atom_site_U_iso_or_equiv
_atom_site_adp_type
_atom_site_occupancy
_atom_site_symmetry_multiplicity
_atom_site_calc_flag
_atom_site_refinement_flags
Cu1 Cu -0.03835(2) 0.87796(3) -0.28633(3) 0.02719(9) Uani 1 1 d .
O1 O -0.54254(12) 0.98066(19) -0.45566(16) 0.0435(8) Uani 1 1 d .
O2 O -0.17494(14) 0.79127(18) 0.26780(15) 0.0435(8) Uani 1 1 d .
O3 O 0.47458(12) 0.95583(17) -0.14494(16) 0.0390(7) Uani 1 1 d .
O4 O 0.08801(15) 0.76646(18) -0.84067(15) 0.0458(8) Uani 1 1 d .
N1 N -0.09870(13) 0.87211(18) -0.39434(18) 0.0267(7) Uani 1 1 d .
N2 N -0.13790(15) 0.89370(18) -0.22146(17) 0.0280(8) Uani 1 1 d .
N3 N 0.02201(16) 0.88025(18) -0.17782(17) 0.0293(8) Uani 1 1 d .
N4 N 0.06070(15) 0.8637(2) -0.35150(18) 0.0294(8) Uani 1 1 d .
C1 C -0.07119(19) 0.8505(2) -0.4757(2) 0.0328(10) Uani 1 1 d .
C2 C -0.13341(19) 0.8500(3) -0.5365(2) 0.0371(10) Uani 1 1 d .
H2A H -0.1294 0.8367 -0.5946 0.045 Uiso 1 1 calc R
C3 C -0.19953(19) 0.8727(3) -0.4931(2) 0.0376(11) Uani 1 1 d .
H3A H -0.2499 0.8779 -0.5161 0.045 Uiso 1 1 calc R
C4 C -0.17811(17) 0.8876(2) -0.4041(2) 0.0277(9) Uani 1 1 d .
C5 C -0.23156(19) 0.9144(2) -0.3403(2) 0.0339(10) Uani 1 1 d .
C6 C -0.21200(18) 0.9170(2) -0.2532(2) 0.0326(10) Uani 1 1 d .
C7 C -0.2652(2) 0.9363(2) -0.1865(2) 0.0376(10) Uani 1 1 d .
H7A H -0.3168 0.9573 -0.1922 0.045 Uiso 1 1 calc R
C8 C -0.22638(18) 0.9180(3) -0.1114(2) 0.0374(11) Uani 1 1 d .
H8A H -0.2472 0.9225 -0.0565 0.045 Uiso 1 1 calc R
C9 C -0.14817(18) 0.8910(3) -0.1334(2) 0.0318(10) Uani 1 1 d .
C10 C -0.0872(2) 0.8730(3) -0.0747(2) 0.0357(10) Uani 1 1 d .
C11 C -0.0067(2) 0.8701(2) -0.0953(2) 0.0286(9) Uani 1 1 d .
C12 C 0.05599(19) 0.8662(2) -0.0350(2) 0.0337(10) Uani 1 1 d .
H12A H 0.0513 0.8585 0.0238 0.040 Uiso 1 1 calc R
C13 C 0.1238(2) 0.8761(3) -0.0796(2) 0.0377(11) Uani 1 1 d .
H13A H 0.1745 0.8775 -0.0572 0.045 Uiso 1 1 calc R
C14 C 0.10255(19) 0.8838(2) -0.1678(2) 0.0326(10) Uani 1 1 d .
C15 C 0.15695(17) 0.8862(2) -0.2346(2) 0.0254(9) Uani 1 1 d .
C16 C 0.13616(19) 0.8734(2) -0.3192(2) 0.0316(10) Uani 1 1 d .
C17 C 0.19349(19) 0.8587(3) -0.3891(2) 0.0389(11) Uani 1 1 d .
H17A H 0.2481 0.8624 -0.3849 0.047 Uiso 1 1 calc R
C18 C 0.15196(19) 0.8389(3) -0.4597(2) 0.0361(10) Uani 1 1 d .
H18A H 0.1728 0.8250 -0.5132 0.043 Uiso 1 1 calc R
C19 C 0.0696(2) 0.8430(2) -0.4383(2) 0.0340(10) Uani 1 1 d .
C20 C 0.00841(18) 0.8350(2) -0.4951(2) 0.0257(9) Uani 1 1 d .
C21 C -0.31384(19) 0.9306(3) -0.3679(2) 0.0376(11) Uani 1 1 d .
C22 C -0.37645(18) 0.8729(2) -0.3397(2) 0.0315(10) Uani 1 1 d .
H22A H -0.3661 0.8250 -0.3009 0.038 Uiso 1 1 calc R
C23 C -0.45306(17) 0.8861(2) -0.3685(2) 0.0313(10) Uani 1 1 d .
H23A H -0.4929 0.8452 -0.3518 0.038 Uiso 1 1 calc R
C24 C -0.46920(18) 0.9594(3) -0.4214(2) 0.0345(10) Uani 1 1 d .
C25 C -0.40911(18) 1.0204(3) -0.4479(2) 0.0383(11) Uani 1 1 d .
H25A H -0.4204 1.0709 -0.4836 0.046 Uiso 1 1 calc R
C26 C -0.33301(18) 1.0045(3) -0.4201(2) 0.0355(10) Uani 1 1 d .
H26A H -0.2934 1.0454 -0.4375 0.043 Uiso 1 1 calc R
C27 C -0.6060(2) 0.9232(3) -0.4277(3) 0.0486(13) Uani 1 1 d .
H27A H -0.6538 0.9431 -0.4551 0.073 Uiso 1 1 calc R
H27B H -0.6117 0.9288 -0.3669 0.073 Uiso 1 1 calc R
H27C H -0.5954 0.8590 -0.4423 0.073 Uiso 1 1 calc R
C28 C -0.1124(2) 0.8548(2) 0.0171(2) 0.0322(10) Uani 1 1 d .
C29 C -0.0869(2) 0.9065(2) 0.0860(2) 0.0306(10) Uani 1 1 d .
H29A H -0.0539 0.9577 0.0772 0.037 Uiso 1 1 calc R
C30 C -0.1097(2) 0.8835(2) 0.1681(2) 0.0339(10) Uani 1 1 d .
H30A H -0.0926 0.9195 0.2141 0.041 Uiso 1 1 calc R
C31 C -0.1573(2) 0.8078(3) 0.1817(2) 0.0330(10) Uani 1 1 d .
C32 C -0.1851(2) 0.7566(3) 0.1151(2) 0.0448(11) Uani 1 1 d .
H32A H -0.2189 0.7063 0.1244 0.054 Uiso 1 1 calc R
C33 C -0.1625(2) 0.7802(3) 0.0336(2) 0.0410(11) Uani 1 1 d .
H33A H -0.1815 0.7450 -0.0120 0.049 Uiso 1 1 calc R
C34 C -0.2140(3) 0.7050(3) 0.2856(3) 0.0673(14) Uani 1 1 d .
H34A H -0.2237 0.7003 0.3459 0.101 Uiso 1 1 calc R
H34B H -0.1814 0.6536 0.2676 0.101 Uiso 1 1 calc R
H34C H -0.2632 0.7030 0.2554 0.101 Uiso 1 1 calc R
C35 C 0.24161(18) 0.9020(2) -0.2124(2) 0.0293(9) Uani 1 1 d .
C36 C 0.26745(19) 0.9912(2) -0.1916(2) 0.0361(10) Uani 1 1 d .
H36A H 0.2324 1.0414 -0.1934 0.043 Uiso 1 1 calc R
C37 C 0.3455(2) 1.0066(3) -0.1681(2) 0.0378(11) Uani 1 1 d .
H37A H 0.3624 1.0663 -0.1524 0.045 Uiso 1 1 calc R
C38 C 0.39754(18) 0.9325(3) -0.1683(2) 0.0323(10) Uani 1 1 d .
C39 C 0.37421(19) 0.8439(2) -0.1907(2) 0.0333(10) Uani 1 1 d .
H39A H 0.4102 0.7946 -0.1917 0.040 Uiso 1 1 calc R
C40 C 0.29591(18) 0.8289(2) -0.2119(2) 0.0323(10) Uani 1 1 d .
H40A H 0.2793 0.7687 -0.2262 0.039 Uiso 1 1 calc R
C41 C 0.52637(19) 0.8789(3) -0.1261(2) 0.0379(11) Uani 1 1 d .
H41A H 0.5772 0.9027 -0.1102 0.057 Uiso 1 1 calc R
H41B H 0.5315 0.8397 -0.1757 0.057 Uiso 1 1 calc R
H41C H 0.5050 0.8428 -0.0798 0.057 Uiso 1 1 calc R
C42 C 0.02786(17) 0.8144(2) -0.5872(2) 0.0286(9) Uani 1 1 d .
C43 C 0.05897(19) 0.8820(3) -0.6398(2) 0.0327(10) Uani 1 1 d .
H43A H 0.0670 0.9420 -0.6179 0.039 Uiso 1 1 calc R
C44 C 0.07862(19) 0.8645(2) -0.7235(2) 0.0357(11) Uani 1 1 d .
H44A H 0.1015 0.9114 -0.7566 0.043 Uiso 1 1 calc R
C45 C 0.0645(2) 0.7780(3) -0.7579(2) 0.0351(10) Uani 1 1 d .
C46 C 0.0301(2) 0.7072(3) -0.7085(2) 0.0390(11) Uani 1 1 d .
H46A H 0.0189 0.6487 -0.7319 0.047 Uiso 1 1 calc R
C47 C 0.01327(19) 0.7266(3) -0.6236(2) 0.0325(10) Uani 1 1 d .
H47A H -0.0085 0.6796 -0.5897 0.039 Uiso 1 1 calc R
C48 C 0.0761(3) 0.6762(3) -0.8776(3) 0.0585(14) Uani 1 1 d .
H48A H 0.0950 0.6763 -0.9354 0.088 Uiso 1 1 calc R
H48B H 0.0209 0.6615 -0.8772 0.088 Uiso 1 1 calc R
H48C H 0.1043 0.6300 -0.8451 0.088 Uiso 1 1 calc R

loop_
_atom_site_aniso_label
_atom_site_aniso_U_11
_atom_site_aniso_U_22
_atom_site_aniso_U_33
_atom_site_aniso_U_23
_atom_site_aniso_U_13
_atom_site_aniso_U_12
Cu1 0.02520(16) 0.03018(16) 0.02619(17) 0.0006(2) 0.0003(2) 0.00049(16)
O1 0.0292(12) 0.0570(17) 0.0443(15) 0.0105(13) -0.0021(12) 0.0028(11)
O2 0.0510(14) 0.0537(16) 0.0257(13) 0.0043(12) 0.0006(11) -0.0101(12)
O3 0.0336(12) 0.0405(15) 0.0430(14) 0.0032(12) -0.0073(12) -0.0060(10)
O4 0.0597(15) 0.0507(16) 0.0271(13) -0.0060(12) 0.0070(12) 0.0084(13)
N1 0.0141(13) 0.0361(15) 0.0300(14) -0.0028(13) 0.0057(12) 0.0004(11)
N2 0.0260(13) 0.0346(15) 0.0234(14) -0.0012(12) 0.0041(12) -0.0033(11)
N3 0.0376(16) 0.0269(14) 0.0235(15) 0.0066(12) -0.0040(12) 0.0003(12)
N4 0.0268(13) 0.0388(16) 0.0226(14) 0.0007(13) -0.0059(12) -0.0001(12)
C1 0.0317(18) 0.038(2) 0.0282(19) -0.0047(16) 0.0025(16) -0.0020(15)
C2 0.0309(18) 0.050(2) 0.0308(19) -0.0016(17) -0.0030(16) 0.0069(16)
C3 0.0195(16) 0.052(2) 0.041(2) -0.0005(18) -0.0062(16) 0.0088(16)
C4 0.0195(16) 0.0382(19) 0.0253(18) 0.0052(15) -0.0006(14) 0.0004(14)
C5 0.0386(19) 0.0313(18) 0.0317(19) 0.0024(15) 0.0114(16) -0.0001(15)
C6 0.0264(17) 0.0304(18) 0.041(2) -0.0031(15) 0.0086(15) 0.0025(14)
C7 0.0364(19) 0.035(2) 0.041(2) 0.0004(17) 0.0109(17) -0.0044(16)
C8 0.0271(18) 0.049(2) 0.036(2) -0.0015(18) 0.0035(16) 0.0007(16)
C9 0.0249(16) 0.050(2) 0.0207(17) -0.0019(16) 0.0053(15) -0.0024(15)
C10 0.045(2) 0.041(2) 0.0212(18) 0.0015(16) -0.0123(16) -0.0049(17)
C11 0.0301(17) 0.0332(18) 0.0225(17) 0.0010(15) 0.0007(15) 0.0032(14)
C12 0.042(2) 0.040(2) 0.0185(16) -0.0020(15) 0.0002(16) -0.0020(16)
C13 0.0368(19) 0.051(2) 0.0257(18) 0.0049(18) -0.0065(16) 0.0018(17)
C14 0.0306(18) 0.0286(18) 0.039(2) 0.0003(16) -0.0101(16) 0.0002(15)
C15 0.0169(15) 0.0266(17) 0.0325(18) 0.0004(15) 0.0006(14) -0.0011(12)
C16 0.0291(17) 0.0302(19) 0.0356(19) 0.0050(15) -0.0098(15) -0.0068(14)
C17 0.0163(16) 0.065(3) 0.0350(19) 0.0015(19) 0.0087(16) -0.0001(15)
C18 0.0305(18) 0.053(2) 0.0251(18) -0.0095(17) 0.0027(16) 0.0002(16)
C19 0.042(2) 0.0301(18) 0.0304(19) 0.0085(15) 0.0036(17) -0.0037(16)
C20 0.0221(16) 0.0216(16) 0.0333(18) 0.0068(14) 0.0005(15) 0.0027(13)
C21 0.0333(18) 0.034(2) 0.045(2) 0.0004(17) 0.0000(17) -0.0020(16)
C22 0.0269(17) 0.0397(19) 0.0280(18) 0.0051(16) -0.0011(15) 0.0071(15)
C23 0.0239(16) 0.0334(19) 0.037(2) -0.0013(16) 0.0008(16) 0.0021(14)
C24 0.0240(17) 0.051(2) 0.0283(19) 0.0056(17) -0.0028(15) -0.0005(15)
C25 0.0318(18) 0.046(2) 0.037(2) 0.0185(17) 0.0071(16) 0.0000(16)
C26 0.0338(18) 0.046(2) 0.0271(18) -0.0023(17) 0.0024(16) -0.0009(16)
C27 0.035(2) 0.066(3) 0.045(2) 0.004(2) 0.0002(19) -0.0074(19)
C28 0.0351(18) 0.034(2) 0.0271(18) 0.0042(15) 0.0050(16) 0.0009(15)
C29 0.0398(19) 0.0252(18) 0.0268(18) -0.0021(14) 0.0037(16) -0.0026(15)
C30 0.0366(18) 0.039(2) 0.0265(19) -0.0051(16) -0.0015(16) 0.0018(16)
C31 0.0420(19) 0.0345(19) 0.0226(17) 0.0044(14) 0.0003(15) 0.0053(16)
C32 0.055(2) 0.050(2) 0.030(2) 0.0095(18) -0.0099(18) -0.0219(18)
C33 0.047(2) 0.042(2) 0.033(2) -0.0023(17) 0.0009(18) -0.0086(17)
C34 0.087(3) 0.077(3) 0.038(2) 0.008(2) 0.010(2) -0.041(2)
C35 0.0240(16) 0.046(2) 0.0180(16) 0.0025(15) 0.0016(15) -0.0018(15)
C36 0.0320(18) 0.0297(18) 0.047(2) 0.0026(17) 0.0044(17) 0.0022(15)
C37 0.0395(19) 0.037(2) 0.037(2) -0.0034(17) -0.0058(16) -0.0118(16)
C38 0.0219(16) 0.038(2) 0.037(2) 0.0013(16) -0.0063(16) -0.0044(15)
C39 0.0255(17) 0.038(2) 0.037(2) -0.0014(16) -0.0031(16) -0.0009(15)
C40 0.0353(18) 0.0254(17) 0.036(2) -0.0020(16) -0.0028(17) -0.0015(15)
C41 0.0292(18) 0.051(2) 0.034(2) -0.0077(18) -0.0007(16) -0.0007(16)
C42 0.0173(15) 0.0360(19) 0.0324(19) 0.0081(15) -0.0052(14) -0.0014(14)
C43 0.0347(18) 0.0326(19) 0.0309(19) -0.0053(16) 0.0024(16) -0.0029(15)
C44 0.0297(18) 0.036(2) 0.042(2) 0.0021(17) 0.0016(17) -0.0031(15)
C45 0.0358(18) 0.037(2) 0.032(2) -0.0049(16) 0.0040(15) 0.0086(15)
C46 0.047(2) 0.0321(19) 0.038(2) 0.0008(17) 0.0038(18) -0.0004(16)
C47 0.0399(19) 0.0357(19) 0.0220(17) 0.0001(15) -0.0032(16) 0.0005(16)
C48 0.088(3) 0.048(3) 0.039(2) -0.013(2) -0.004(2) 0.005(2)

loop_
_atom_type_symbol
_atom_type_description
_atom_type_scat_dispersion_real
_atom_type_scat_dispersion_imag
_atom_type_scat_source
C C 0.0033 0.0016 'International Tables Vol C Tables 4.2.6.8 and 6.1.1.4'
Cu Cu 0.3201 1.2651 'International Tables Vol C Tables 4.2.6.8 and 6.1.1.4'
N N 0.0061 0.0033 'International Tables Vol C Tables 4.2.6.8 and 6.1.1.4'
O O 0.0106 0.0060 'International Tables Vol C Tables 4.2.6.8 and 6.1.1.4'
H H 0.0000 0.0000 'International Tables Vol C Tables 4.2.6.8 and 6.1.1.4'

loop_
_geom_angle_atom_site_label_1
_geom_angle_atom_site_label_2
_geom_angle_atom_site_label_3
_geom_angle
N4 Cu1 N1 89.74(11)
N4 Cu1 N3 90.22(11)
N1 Cu1 N3 178.52(11)
N4 Cu1 N2 179.38(12)
N1 Cu1 N2 90.04(11)
N3 Cu1 N2 90.01(11)
C24 O1 C27 115.8(3)
C31 O2 C34 115.7(3)
C38 O3 C41 116.4(3)
C45 O4 C48 116.9(3)
C4 N1 C1 105.3(3)
C4 N1 Cu1 126.6(2)
C1 N1 Cu1 128.1(2)
C9 N2 C6 104.3(3)
C9 N2 Cu1 127.7(2)
C6 N2 Cu1 127.9(2)
C14 N3 C11 104.3(3)
C14 N3 Cu1 127.7(2)
C11 N3 Cu1 127.8(2)
C16 N4 C19 106.0(3)
C16 N4 Cu1 126.1(2)
C19 N4 Cu1 127.9(2)
N1 C1 C20 123.8(3)
N1 C1 C2 111.4(3)
C20 C1 C2 124.8(3)
C3 C2 C1 106.2(3)
C3 C2 H2A 126.9
C1 C2 H2A 126.9
C2 C3 C4 108.0(3)
C2 C3 H3A 126.0
C4 C3 H3A 126.0
N1 C4 C5 126.9(3)
N1 C4 C3 109.1(3)
C5 C4 C3 124.0(3)
C4 C5 C6 123.1(3)
C4 C5 C21 116.5(3)
C6 C5 C21 120.1(3)
N2 C6 C5 123.6(3)
N2 C6 C7 111.2(3)
C5 C6 C7 125.1(3)
C8 C7 C6 106.9(3)
C8 C7 H7A 126.6
C6 C7 H7A 126.6
C7 C8 C9 107.0(3)
C7 C8 H8A 126.5
C9 C8 H8A 126.5
N2 C9 C10 124.0(3)
N2 C9 C8 110.4(3)
C10 C9 C8 125.3(3)
C11 C10 C9 124.8(3)
C11 C10 C28 119.0(3)
C9 C10 C28 116.1(3)
N3 C11 C10 123.6(3)
N3 C11 C12 111.0(3)
C10 C11 C12 125.2(3)
C13 C12 C11 106.8(3)
C13 C12 H12A 126.6
C11 C12 H12A 126.6
C12 C13 C14 106.9(3)
C12 C13 H13A 126.5
C14 C13 H13A 126.5
N3 C14 C15 124.9(3)
N3 C14 C13 110.9(3)
C15 C14 C13 123.9(3)
C16 C15 C14 123.0(3)
C16 C15 C35 119.2(3)
C14 C15 C35 117.7(3)
C15 C16 N4 126.8(3)
C15 C16 C17 124.0(3)
N4 C16 C17 109.0(3)
C18 C17 C16 107.0(3)
C18 C17 H17A 126.5
C16 C17 H17A 126.5
C17 C18 C19 108.1(3)
C17 C18 H18A 126.0
C19 C18 H18A 126.0
C20 C19 N4 124.5(3)
C20 C19 C18 125.5(3)
N4 C19 C18 109.9(3)
C19 C20 C1 125.2(3)
C19 C20 C42 118.0(3)
C1 C20 C42 116.7(3)
C26 C21 C22 117.0(3)
C26 C21 C5 121.2(3)
C22 C21 C5 121.8(3)
C23 C22 C21 121.6(3)
C23 C22 H22A 119.2
C21 C22 H22A 119.2
C24 C23 C22 119.3(3)
C24 C23 H23A 120.3
C22 C23 H23A 120.3
C23 C24 O1 125.7(3)
C23 C24 C25 120.6(3)
O1 C24 C25 113.7(3)
C26 C25 C24 119.0(3)
C26 C25 H25A 120.5
C24 C25 H25A 120.5
C21 C26 C25 122.3(3)
C21 C26 H26A 118.8
C25 C26 H26A 118.8
O1 C27 H27A 109.5
O1 C27 H27B 109.5
H27A C27 H27B 109.5
O1 C27 H27C 109.5
H27A C27 H27C 109.5
H27B C27 H27C 109.5
C29 C28 C33 117.2(3)
C29 C28 C10 124.1(3)
C33 C28 C10 118.7(3)
C28 C29 C30 120.9(3)
C28 C29 H29A 119.5
C30 C29 H29A 119.5
C31 C30 C29 119.9(3)
C31 C30 H30A 120.0
C29 C30 H30A 120.0
C32 C31 C30 120.7(3)
C32 C31 O2 125.0(3)
C30 C31 O2 114.2(3)
C31 C32 C33 119.0(3)
C31 C32 H32A 120.5
C33 C32 H32A 120.5
C32 C33 C28 122.2(3)
C32 C33 H33A 118.9
C28 C33 H33A 118.9
O2 C34 H34A 109.5
O2 C34 H34B 109.5
H34A C34 H34B 109.5
O2 C34 H34C 109.5
H34A C34 H34C 109.5
H34B C34 H34C 109.5
C36 C35 C40 118.5(3)
C36 C35 C15 119.8(3)
C40 C35 C15 121.7(3)
C35 C36 C37 120.5(3)
C35 C36 H36A 119.7
C37 C36 H36A 119.7
C38 C37 C36 119.2(3)
C38 C37 H37A 120.4
C36 C37 H37A 120.4
C39 C38 C37 121.5(3)
C39 C38 O3 123.9(3)
C37 C38 O3 114.6(3)
C38 C39 C40 118.7(3)
C38 C39 H39A 120.7
C40 C39 H39A 120.7
C39 C40 C35 121.5(3)
C39 C40 H40A 119.3
C35 C40 H40A 119.3
O3 C41 H41A 109.5
O3 C41 H41B 109.5
H41A C41 H41B 109.5
O3 C41 H41C 109.5
H41A C41 H41C 109.5
H41B C41 H41C 109.5
C43 C42 C47 117.0(3)
C43 C42 C20 121.3(3)
C47 C42 C20 121.7(3)
C42 C43 C44 122.4(3)
C42 C43 H43A 118.8
C44 C43 H43A 118.8
C45 C44 C43 119.8(3)
C45 C44 H44A 120.1
C43 C44 H44A 120.1
O4 C45 C44 115.6(3)
O4 C45 C46 124.0(3)
C44 C45 C46 120.4(3)
C47 C46 C45 118.1(3)
C47 C46 H46A 120.9
C45 C46 H46A 120.9
C46 C47 C42 122.2(3)
C46 C47 H47A 118.9
C42 C47 H47A 118.9
O4 C48 H48A 109.5
O4 C48 H48B 109.5
H48A C48 H48B 109.5
O4 C48 H48C 109.5
H48A C48 H48C 109.5
H48B C48 H48C 109.5

loop_
_geom_bond_atom_site_label_1
_geom_bond_atom_site_label_2
_geom_bond_distance
Cu1 N4 1.977(3)
Cu1 N1 1.977(3)
Cu1 N3 1.983(3)
Cu1 N2 1.984(3)
O1 C24 1.389(4)
O1 C27 1.422(4)
O2 C31 1.399(4)
O2 C34 1.424(5)
O3 C38 1.398(4)
O3 C41 1.436(4)
O4 C45 1.365(4)
O4 C48 1.424(5)
N1 C4 1.374(4)
N1 C1 1.391(4)
N2 C9 1.389(4)
N2 C6 1.392(4)
N3 C14 1.377(4)
N3 C11 1.387(4)
N4 C16 1.384(4)
N4 C19 1.397(4)
C1 C20 1.402(4)
C1 C2 1.421(5)
C2 C3 1.351(5)
C2 H2A 0.9300
C3 C4 1.455(5)
C3 H3A 0.9300
C4 C5 1.401(5)
C5 C6 1.403(5)
C5 C21 1.480(5)
C6 C7 1.407(5)
C7 C8 1.371(5)
C7 H7A 0.9300
C8 C9 1.424(4)
C8 H8A 0.9300
C9 C10 1.407(5)
C10 C11 1.404(5)
C10 C28 1.521(5)
C11 C12 1.424(5)
C12 C13 1.353(5)
C12 H12A 0.9300
C13 C14 1.430(5)
C13 H13A 0.9300
C14 C15 1.395(5)
C15 C16 1.382(5)
C15 C35 1.495(4)
C16 C17 1.478(5)
C17 C18 1.340(5)
C17 H17A 0.9300
C18 C19 1.439(5)
C18 H18A 0.9300
C19 C20 1.372(5)
C20 C42 1.507(5)
C21 C26 1.372(5)
C21 C22 1.414(5)
C22 C23 1.389(4)
C22 H22A 0.9300
C23 C24 1.360(5)
C23 H23A 0.9300
C24 C25 1.403(5)
C25 C26 1.381(4)
C25 H25A 0.9300
C26 H26A 0.9300
C27 H27A 0.9600
C27 H27B 0.9600
C27 H27C 0.9600
C28 C29 1.376(5)
C28 C33 1.385(5)
C29 C30 1.381(5)
C29 H29A 0.9300
C30 C31 1.363(5)
C30 H30A 0.9300
C31 C32 1.358(5)
C32 C33 1.372(5)
C32 H32A 0.9300
C33 H33A 0.9300
C34 H34A 0.9600
C34 H34B 0.9600
C34 H34C 0.9600
C35 C36 1.384(5)
C35 C40 1.390(5)
C36 C37 1.393(5)
C36 H36A 0.9300
C37 C38 1.377(5)
C37 H37A 0.9300
C38 C39 1.369(5)
C39 C40 1.386(4)
C39 H39A 0.9300
C40 H40A 0.9300
C41 H41A 0.9600
C41 H41B 0.9600
C41 H41C 0.9600
C42 C43 1.373(5)
C42 C47 1.395(5)
C43 C44 1.374(5)
C43 H43A 0.9300
C44 C45 1.366(5)
C44 H44A 0.9300
C45 C46 1.400(5)
C46 C47 1.386(5)
C46 H46A 0.9300
C47 H47A 0.9300
C48 H48A 0.9600
C48 H48B 0.9600
C48 H48C 0.9600
